data_1007216
loop_
_publ_author_name
'Schuelke, U'
'Averbuch-Pouchot, M T'
'Durif, A'

_publ_section_title
;
Chemical preparation and crystal structure of an adduct between
potassium cyclooctaphosphate and telluric acid: Te(OH)~6~ .
K~8~P~8~O~24~ . 2H~2~O
;
_journal_coden_ASTM ZEKRDZ
_journal_name_full
;
Zeitschrift fuer Kristallographie (149,1979-)
;
_journal_page_first 143
_journal_page_last 152
_journal_volume 204
_journal_year 1993
_chemical_formula_structural 'Te (O H)6 (K8 (P8 O24)) (H2 O)2'
_chemical_formula_sum 'H10 K8 O32 P8 Te'
_chemical_name_systematic
;
Telluric acid - octapotassium cyclo-octaphosphate - water (1/1/2)
;
_space_group_IT_number 2
_symmetry_cell_setting triclinic
_symmetry_Int_Tables_number 2
_symmetry_space_group_name_Hall '-P 1'
_symmetry_space_group_name_H-M 'P -1'
_cell_angle_alpha 108.72(5)
_cell_angle_beta 100.30(2)
_cell_angle_gamma 66.80(5)
_cell_formula_units_Z 1
_cell_length_a 11.315(9)
_cell_length_b 10.67(1)
_cell_length_c 7.547(3)
_cell_volume 791.7
_refine_ls_R_factor_all 0.028
_cod_database_code 1007216

loop_
_symmetry_equiv_pos_as_xyz
x,y,z
-x,-y,-z

loop_
_atom_site_label
_atom_site_type_symbol
_atom_site_symmetry_multiplicity
_atom_site_Wyckoff_symbol
_atom_site_fract_x
_atom_site_fract_y
_atom_site_fract_z
_atom_site_occupancy
_atom_site_attached_hydrogens
_atom_site_calc_flag
Te1 Te6+ 1 a 0. 0. 0. 1. 0 d
K1 K1+ 2 i 0.43872(4) 0.89184(4) 0.25603(6) 1. 0 d
K2 K1+ 2 i 0.97620(4) 0.38360(4) 0.08076(6) 1. 0 d
K3 K1+ 2 i 0.35586(4) 0.58668(4) 0.84047(6) 1. 0 d
K4 K1+ 2 i 0.85018(5) 0.91491(5) 0.36957(7) 1. 0 d
P1 P5+ 2 i 0.28028(4) 0.28185(4) 0.43550(6) 1. 0 d
P2 P5+ 2 i 0.13583(4) 0.57864(4) 0.43053(6) 1. 0 d
P3 P5+ 2 i 0.32757(4) 0.67998(4) 0.37264(6) 1. 0 d
P4 P5+ 2 i 0.46645(4) 0.80441(4) 0.70866(6) 1. 0 d
O1 O2- 2 i 0.8625(2) 0.1659(1) 0.9581(2) 1. 0 d
O2 O2- 2 i 0.9751(2) 0.0687(1) 0.2625(2) 1. 0 d
O3 O2- 2 i 0.1156(1) 0.0975(2) 0.0236(2) 1. 0 d
O4 O2- 2 i 0.3283(2) 0.3206(2) 0.6334(2) 1. 0 d
O5 O2- 2 i 0.7579(1) 0.8444(1) 0.6360(2) 1. 0 d
O6 O2- 2 i 0.8396(1) 0.5875(1) 0.6141(2) 1. 0 d
O7 O2- 2 i 0.3798(1) 0.2693(2) 0.2977(2) 1. 0 d
O8 O2- 2 i 0.0327(1) 0.6328(1) 0.2944(2) 1. 0 d
O9 O2- 2 i 0.1220(2) 0.6474(2) 0.6346(2) 1. 0 d
O10 O2- 2 i 0.7269(1) 0.4350(1) 0.6194(2) 1. 0 d
O11 O2- 2 i 0.2217(2) 0.8197(1) 0.3887(2) 1. 0 d
O12 O2- 2 i 0.5928(2) 0.3811(2) 0.7906(2) 1. 0 d
O13 O2- 2 i 0.5803(2) 0.3168(1) 0.4391(2) 1. 0 d
O14 O2- 2 i 0.4219(1) 0.9328(1) 0.6414(2) 1. 0 d
O15 O2- 2 i 0.5618(2) 0.1902(2) 0.1053(2) 1. 0 d
O16 O2- 2 i 0.7776(2) 0.6371(3) 0.0425(3) 1. 0 d
H1 H1+ 2 i 0.160(4) 0.854(5) 0.155(7) 1. 0 d
H2 H1+ 2 i 0.946(4) 0.143(5) 0.281(6) 1. 0 d
H3 H1+ 2 i 0.158(4) 0.113(5) 0.119(6) 1. 0 d
H4 H1+ 2 i 0.242(5) 0.371(5) 0.841(7) 1. 0 d
H5 H1+ 2 i 0.728(5) 0.683(5) 0.961(7) 1. 0 d

loop_
_atom_type_symbol
_atom_type_oxidation_number
Te6+ 6.000
K1+ 1.000
P5+ 5.000
O2- -2.000
H1+ 1.000
